data_2210558
loop_
_publ_author_name
'Jiong Jia'
'Yan Zhang'
'Xi-Zhao Wang'
'Teng-Fei Shao'
'Jian-wu Wang'

_publ_section_title
;Phenyl
 3,4-<i>O</i>-isopropylidene-6-<i>O</i>-pivalyl-\b-<small>D</small>-galactopyranoside
;
_journal_coeditor_code CV2108
_journal_issue 10
_journal_name_full 'Acta Crystallographica Section E'
_journal_page_first o4304
_journal_page_last o4305
_journal_paper_doi 10.1107/S1600536806035264
_journal_volume 62
_journal_year 2006
_chemical_formula_iupac 'C20 H28 O7'
_chemical_formula_moiety 'C20 H28 O7'
_chemical_formula_sum 'C20 H28 O7'
_chemical_formula_weight 380.42
_chemical_name_systematic
;
Phenyl 3,4-O-isopropylidene-6-O-pivalyl-\b-D-galactopyranoside
;
_space_group_IT_number 19
_symmetry_cell_setting orthorhombic
_symmetry_space_group_name_Hall 'P 2ac 2ab'
_symmetry_space_group_name_H-M 'P 21 21 21'
_atom_sites_solution_hydrogens geom
_atom_sites_solution_primary direct
_atom_sites_solution_secondary difmap
_audit_creation_method SHELXL97
_cell_angle_alpha 90.00
_cell_angle_beta 90.00
_cell_angle_gamma 90.00
_cell_formula_units_Z 4
_cell_length_a 5.8611(11)
_cell_length_b 18.529(3)
_cell_length_c 19.756(4)
_cell_measurement_reflns_used 1528
_cell_measurement_temperature 298(2)
_cell_measurement_theta_max 22.43
_cell_measurement_theta_min 2.42
_cell_volume 2145.5(7)
_computing_cell_refinement 'SAINT (Bruker, 1999)'
_computing_data_collection 'SMART (Bruker, 1998)'
_computing_data_reduction SAINT
_computing_molecular_graphics
;
SHELXTL (Bruker, 1999) and MERCURY (Macrae <i>et al.</i>,  2006)
;
_computing_publication_material SHELXTL
_computing_structure_refinement 'SHELXL97 (Sheldrick, 1997)'
_computing_structure_solution 'SHELXS97 (Sheldrick, 1997)'
_diffrn_ambient_temperature 293(2)
_diffrn_measured_fraction_theta_full 0.948
_diffrn_measured_fraction_theta_max 0.948
_diffrn_measurement_device_type 'Bruker SMART CCD area-detector'
_diffrn_measurement_method '\f and \w'
_diffrn_radiation_monochromator graphite
_diffrn_radiation_source 'fine-focus sealed tube'
_diffrn_radiation_type MoK\a
_diffrn_radiation_wavelength 0.71073
_diffrn_reflns_av_R_equivalents 0.0365
_diffrn_reflns_av_sigmaI/netI 0.0332
_diffrn_reflns_limit_h_max 7
_diffrn_reflns_limit_h_min -7
_diffrn_reflns_limit_k_max 20
_diffrn_reflns_limit_k_min -23
_diffrn_reflns_limit_l_max 22
_diffrn_reflns_limit_l_min -25
_diffrn_reflns_number 12805
_diffrn_reflns_theta_full 28.29
_diffrn_reflns_theta_max 28.29
_diffrn_reflns_theta_min 1.51
_diffrn_standards_decay_% 0
_diffrn_standards_interval_count 0
_diffrn_standards_number 0
_exptl_absorpt_coefficient_mu 0.089
_exptl_absorpt_correction_T_max 0.981
_exptl_absorpt_correction_T_min 0.970
_exptl_absorpt_correction_type multi-scan
_exptl_absorpt_process_details '(SADABS; Sheldrick, 1996)'
_exptl_crystal_colour colourless
_exptl_crystal_density_diffrn 1.178
_exptl_crystal_density_method 'not measured'
_exptl_crystal_description block
_exptl_crystal_F_000 816
_exptl_crystal_size_max 0.5
_exptl_crystal_size_mid 0.34
_exptl_crystal_size_min 0.2
_refine_diff_density_max 0.315
_refine_diff_density_min -0.206
_refine_ls_extinction_method none
_refine_ls_goodness_of_fit_ref 1.024
_refine_ls_hydrogen_treatment constr
_refine_ls_matrix_type full
_refine_ls_number_parameters 260
_refine_ls_number_reflns 2897
_refine_ls_number_restraints 44
_refine_ls_restrained_S_all 1.049
_refine_ls_R_factor_all 0.0858
_refine_ls_R_factor_gt 0.0578
_refine_ls_shift/su_max 0.000
_refine_ls_shift/su_mean 0.000
_refine_ls_structure_factor_coef Fsqd
_refine_ls_weighting_details 'calc w = 1/[\s^2^(Fo^2^)+(0.1046P)^2^+0.091P] where P=(Fo^2^+2Fc^2^)/3'
_refine_ls_weighting_scheme calc
_refine_ls_wR_factor_gt 0.1530
_refine_ls_wR_factor_ref 0.1708
_reflns_number_gt 1993
_reflns_number_total 2897
_reflns_threshold_expression I>2\s(I)
_cod_data_source_file cv2108.cif
_cod_data_source_block I
_cod_depositor_comments
;
The following automatic conversions were performed:
'_symmetry_cell_setting' value 'Orthorhombic' changed to 'orthorhombic'
according to '/home/saulius/struct/CIF-dictionaries/cif_core.dic'
dictionary named 'cif_core.dic' version 2.4.1 from 2010-06-29.

Automatic conversion script
Id: cif_fix_enum 1527 2010-12-29 10:47:43Z saulius 

The following automatic conversions were performed:

'_symmetry_cell_setting' value 'Orthorhombic' changed to
'orthorhombic' according to
/home/saulius/struct/CIF-dictionaries/cif_core.dic dictionary named
'cif_core.dic' version 2.4.1 from 2010-06-29.

Automatic conversion script
Id: cif_fix_values 1715 2011-07-08 13:25:40Z adriana 
;
_cod_database_code 2210558
_cod_database_fobs_code 2210558

loop_
_symmetry_equiv_pos_as_xyz
'x, y, z'
'-x+1/2, -y, z+1/2'
'-x, y+1/2, -z+1/2'
'x+1/2, -y+1/2, -z'

loop_
_atom_site_type_symbol
_atom_site_label
_atom_site_fract_x
_atom_site_fract_y
_atom_site_fract_z
_atom_site_U_iso_or_equiv
_atom_site_adp_type
_atom_site_calc_flag
_atom_site_refinement_flags
_atom_site_occupancy
_atom_site_disorder_assembly
_atom_site_disorder_group
C C17 0.8991(17) 1.1729(5) -0.1111(4) 0.093(2) Uani d PD 0.630(7) A 1
C C18 0.742(2) 1.1635(6) -0.1732(5) 0.104(3) Uani d PDU 0.630(7) A 1
H H18D 0.7684 1.1170 -0.1932 0.156 Uiso calc PR 0.630(7) A 1
H H18E 0.7745 1.2005 -0.2057 0.156 Uiso calc PR 0.630(7) A 1
H H18F 0.5856 1.1670 -0.1592 0.156 Uiso calc PR 0.630(7) A 1
C C19 1.019(3) 1.2421(5) -0.0853(5) 0.132(3) Uani d PDU 0.630(7) A 1
H H19D 1.1388 1.2291 -0.0545 0.198 Uiso calc PR 0.630(7) A 1
H H19E 0.9100 1.2721 -0.0624 0.198 Uiso calc PR 0.630(7) A 1
H H19F 1.0823 1.2679 -0.1230 0.198 Uiso calc PR 0.630(7) A 1
C C20 1.0904(19) 1.1310(6) -0.1459(5) 0.124(3) Uani d PDU 0.630(7) A 1
H H20D 1.2157 1.1251 -0.1151 0.185 Uiso calc PR 0.630(7) A 1
H H20E 1.1409 1.1571 -0.1851 0.185 Uiso calc PR 0.630(7) A 1
H H20F 1.0349 1.0844 -0.1594 0.185 Uiso calc PR 0.630(7) A 1
C C17' 0.888(3) 1.1820(8) -0.1038(8) 0.093(2) Uani d PD 0.370(7) A 2
C C18' 0.701(3) 1.1919(10) -0.1556(9) 0.104(3) Uani d PDU 0.370(7) A 2
H H18A 0.5668 1.2100 -0.1337 0.156 Uiso calc PR 0.370(7) A 2
H H18B 0.6679 1.1463 -0.1765 0.156 Uiso calc PR 0.370(7) A 2
H H18C 0.7507 1.2256 -0.1895 0.156 Uiso calc PR 0.370(7) A 2
C C19' 0.776(4) 1.2535(8) -0.0859(10) 0.132(3) Uani d PDU 0.370(7) A 2
H H19A 0.8455 1.2730 -0.0459 0.198 Uiso calc PR 0.370(7) A 2
H H19B 0.6161 1.2460 -0.0779 0.198 Uiso calc PR 0.370(7) A 2
H H19C 0.7949 1.2868 -0.1228 0.198 Uiso calc PR 0.370(7) A 2
C C20' 1.142(3) 1.1941(12) -0.1108(9) 0.124(3) Uani d PDU 0.370(7) A 2
H H20A 1.2111 1.1950 -0.0667 0.185 Uiso calc PR 0.370(7) A 2
H H20B 1.1690 1.2394 -0.1331 0.185 Uiso calc PR 0.370(7) A 2
H H20C 1.2078 1.1558 -0.1370 0.185 Uiso calc PR 0.370(7) A 2
O O1 0.6387(4) 0.95281(11) -0.05225(11) 0.0527(6) Uani d . 1 . .
O O2 0.3875(4) 0.94308(11) 0.08182(11) 0.0558(6) Uani d . 1 . .
O O3 0.1960(4) 0.83956(11) 0.05772(11) 0.0582(6) Uani d . 1 . .
O O4 0.3897(4) 0.77271(11) -0.06708(12) 0.0578(6) Uani d . 1 . .
H H4A 0.4878 0.7415 -0.0626 0.087 Uiso calc R 1 . .
O O5 0.6176(5) 1.10829(13) -0.05010(14) 0.0730(8) Uani d . 1 A .
O O6 0.9602(7) 1.1087(3) -0.0074(3) 0.1405(17) Uani d . 1 A .
O O7 0.7670(4) 0.85682(12) -0.11170(10) 0.0550(6) Uani d . 1 . .
C C1 0.4452(6) 0.99333(15) -0.03063(17) 0.0532(8) Uani d . 1 . .
H H1A 0.3572 1.0069 -0.0708 0.064 Uiso calc R 1 . .
C C2 0.2913(6) 0.95101(15) 0.01567(16) 0.0498(8) Uani d . 1 . .
H H2A 0.1430 0.9752 0.0190 0.060 Uiso calc R 1 . .
C C3 0.2560(6) 0.87252(15) -0.00501(16) 0.0486(7) Uani d . 1 . .
H H3A 0.1277 0.8691 -0.0366 0.058 Uiso calc R 1 . .
C C4 0.4640(6) 0.83739(15) -0.03557(16) 0.0477(7) Uani d . 1 . .
H H4B 0.5739 0.8260 0.0002 0.057 Uiso calc R 1 . .
C C5 0.5717(6) 0.88877(16) -0.08581(16) 0.0482(7) Uani d . 1 . .
H H5A 0.4643 0.8999 -0.1224 0.058 Uiso calc R 1 . .
C C6 0.2728(7) 0.88452(17) 0.11277(17) 0.0563(8) Uani d . 1 . .
C C7 0.0638(9) 0.9096(2) 0.1514(3) 0.0910(14) Uani d . 1 . .
H H7A -0.0350 0.9360 0.1216 0.136 Uiso calc R 1 . .
H H7B 0.1101 0.9403 0.1881 0.136 Uiso calc R 1 . .
H H7C -0.0161 0.8685 0.1691 0.136 Uiso calc R 1 . .
C C8 0.4402(9) 0.8437(2) 0.1558(2) 0.0804(12) Uani d . 1 . .
H H8A 0.5683 0.8294 0.1287 0.121 Uiso calc R 1 . .
H H8B 0.3676 0.8016 0.1742 0.121 Uiso calc R 1 . .
H H8C 0.4917 0.8741 0.1921 0.121 Uiso calc R 1 . .
C C9 0.8623(6) 0.88369(16) -0.17077(15) 0.0512(8) Uani d . 1 . .
C C10 1.0601(7) 0.84970(18) -0.19154(17) 0.0575(8) Uani d . 1 . .
H H10A 1.1210 0.8123 -0.1658 0.069 Uiso calc R 1 . .
C C11 1.1677(8) 0.8711(2) -0.25043(18) 0.0702(10) Uani d . 1 . .
H H11A 1.3022 0.8488 -0.2640 0.084 Uiso calc R 1 . .
C C12 1.0757(10) 0.9254(2) -0.2889(2) 0.0855(14) Uani d . 1 . .
H H12A 1.1445 0.9391 -0.3293 0.103 Uiso calc R 1 . .
C C13 0.8841(10) 0.9590(3) -0.2675(2) 0.0924(15) Uani d . 1 . .
H H13A 0.8242 0.9964 -0.2933 0.111 Uiso calc R 1 . .
C C14 0.7740(9) 0.9394(2) -0.2082(2) 0.0780(12) Uani d . 1 . .
H H14A 0.6432 0.9635 -0.1941 0.094 Uiso calc R 1 . .
C C15 0.5319(7) 1.06115(17) 0.00195(19) 0.0640(10) Uani d . 1 . .
H H15A 0.4096 1.0848 0.0265 0.077 Uiso calc R 1 . .
H H15B 0.6527 1.0497 0.0338 0.077 Uiso calc R 1 . .
C C16 0.8331(8) 1.1290(2) -0.0492(2) 0.0790(12) Uani d D 1 . .

loop_
_atom_site_aniso_label
_atom_site_aniso_U_11
_atom_site_aniso_U_22
_atom_site_aniso_U_33
_atom_site_aniso_U_12
_atom_site_aniso_U_13
_atom_site_aniso_U_23
C17' 0.070(3) 0.080(4) 0.129(4) -0.016(3) -0.001(3) 0.042(3)
C18' 0.110(5) 0.108(6) 0.094(5) 0.005(5) 0.016(4) 0.010(4)
C19' 0.182(7) 0.083(4) 0.132(4) -0.019(5) 0.032(6) 0.015(3)
C20' 0.118(5) 0.143(6) 0.110(5) 0.000(5) 0.019(5) 0.028(4)
C17 0.070(3) 0.080(4) 0.129(4) -0.016(3) -0.001(3) 0.042(3)
C18 0.110(5) 0.108(6) 0.094(5) 0.005(5) 0.016(4) 0.010(4)
C19 0.182(7) 0.083(4) 0.132(4) -0.019(5) 0.032(6) 0.015(3)
C20 0.118(5) 0.143(6) 0.110(5) 0.000(5) 0.019(5) 0.028(4)
O1 0.0489(12) 0.0439(11) 0.0652(13) -0.0038(10) -0.0010(12) 0.0011(9)
O2 0.0609(14) 0.0442(11) 0.0622(13) -0.0133(11) 0.0037(12) -0.0031(10)
O3 0.0656(14) 0.0444(11) 0.0647(13) -0.0177(11) 0.0037(12) 0.0026(10)
O4 0.0560(14) 0.0358(10) 0.0816(15) 0.0055(10) -0.0117(13) -0.0015(9)
O5 0.0781(18) 0.0500(13) 0.0908(18) -0.0117(14) -0.0006(16) 0.0177(13)
O6 0.081(2) 0.176(4) 0.165(4) -0.030(3) -0.024(3) 0.093(3)
O7 0.0577(14) 0.0522(11) 0.0550(12) 0.0089(11) 0.0008(11) 0.0108(10)
C1 0.0553(19) 0.0365(14) 0.0679(19) 0.0016(14) 0.0005(17) 0.0073(14)
C2 0.0470(17) 0.0377(14) 0.0646(19) 0.0025(13) -0.0005(16) 0.0033(13)
C3 0.0434(16) 0.0422(15) 0.0602(17) -0.0043(14) -0.0051(15) 0.0015(14)
C4 0.0468(17) 0.0376(14) 0.0587(17) 0.0025(13) -0.0083(15) 0.0033(13)
C5 0.0463(17) 0.0440(15) 0.0544(17) 0.0037(14) -0.0076(15) 0.0034(13)
C6 0.062(2) 0.0456(15) 0.0610(19) -0.0105(17) 0.0088(17) -0.0035(15)
C7 0.088(3) 0.078(3) 0.107(3) -0.013(3) 0.041(3) -0.020(2)
C8 0.091(3) 0.077(3) 0.073(2) -0.013(2) -0.011(2) 0.014(2)
C9 0.0583(19) 0.0440(15) 0.0513(17) -0.0038(16) -0.0014(16) 0.0013(13)
C10 0.063(2) 0.0524(17) 0.0577(18) -0.0035(17) -0.0042(18) -0.0004(15)
C11 0.071(3) 0.072(2) 0.067(2) -0.010(2) 0.009(2) -0.0072(19)
C12 0.104(4) 0.085(3) 0.068(2) -0.026(3) 0.010(3) 0.009(2)
C13 0.105(4) 0.084(3) 0.088(3) 0.007(3) 0.002(3) 0.038(2)
C14 0.081(3) 0.071(2) 0.082(3) 0.008(2) -0.001(2) 0.024(2)
C15 0.075(2) 0.0415(16) 0.075(2) -0.0092(17) 0.008(2) 0.0094(16)
C16 0.059(2) 0.070(2) 0.108(3) 0.000(2) 0.001(2) 0.026(2)

loop_
_atom_type_symbol
_atom_type_description
_atom_type_scat_dispersion_real
_atom_type_scat_dispersion_imag
_atom_type_scat_source
C C 0.0033 0.0000 'International Tables Vol C Tables 4.2.6.8 and 6.1.1.4'
H H 0.0000 0.0000 'International Tables Vol C Tables 4.2.6.8 and 6.1.1.4'
O O 0.0106 0.0000 'International Tables Vol C Tables 4.2.6.8 and 6.1.1.4'

loop_
_geom_angle_atom_site_label_1
_geom_angle_atom_site_label_2
_geom_angle_atom_site_label_3
_geom_angle
C16 C17' C18' 114.3(12)
C16 C17' C20' 112.2(11)
C18' C17' C20' 129.3(14)
C16 C17' C19' 108.2(11)
C18' C17' C19' 74.7(12)
C20' C17' C19' 108.5(18)
C17' C18' H18A 109.5
C17' C18' H18B 109.5
H18A C18' H18B 109.5
C17' C18' H18C 109.5
H18A C18' H18C 109.5
H18B C18' H18C 109.5
C17' C19' H19A 109.5
C17' C19' H19B 109.5
H19A C19' H19B 109.5
C17' C19' H19C 109.5
H19A C19' H19C 109.5
H19B C19' H19C 109.5
C17' C20' H20A 109.5
C17' C20' H20B 109.5
H20A C20' H20B 109.5
C17' C20' H20C 109.5
H20A C20' H20C 109.5
H20B C20' H20C 109.5
C16 C17 C20 106.1(7)
C16 C17 C18 115.3(7)
C20 C17 C18 91.3(8)
C16 C17 C19 107.1(7)
C20 C17 C19 103.7(9)
C18 C17 C19 128.8(8)
C17 C18 H18D 109.5
C17 C18 H18E 109.5
H18D C18 H18E 109.5
C17 C18 H18F 109.5
H18D C18 H18F 109.5
H18E C18 H18F 109.5
C17 C19 H19D 109.5
C17 C19 H19E 109.5
H19D C19 H19E 109.5
C17 C19 H19F 109.5
H19D C19 H19F 109.5
H19E C19 H19F 109.5
C17 C20 H20D 109.5
C17 C20 H20E 109.5
H20D C20 H20E 109.5
C17 C20 H20F 109.5
H20D C20 H20F 109.5
H20E C20 H20F 109.5
C5 O1 C1 111.2(2)
C6 O2 C2 106.6(2)
C3 O3 C6 109.3(2)
C4 O4 H4A 109.5
C16 O5 C15 120.0(3)
C9 O7 C5 119.3(3)
O1 C1 C15 107.4(3)
O1 C1 C2 112.6(2)
C15 C1 C2 112.3(3)
O1 C1 H1A 108.1
C15 C1 H1A 108.1
C2 C1 H1A 108.1
O2 C2 C1 111.9(3)
O2 C2 C3 101.5(2)
C1 C2 C3 114.5(3)
O2 C2 H2A 109.5
C1 C2 H2A 109.5
C3 C2 H2A 109.5
O3 C3 C4 111.3(3)
O3 C3 C2 102.1(2)
C4 C3 C2 114.2(3)
O3 C3 H3A 109.7
C4 C3 H3A 109.7
C2 C3 H3A 109.7
O4 C4 C3 107.0(3)
O4 C4 C5 111.8(3)
C3 C4 C5 109.2(2)
O4 C4 H4B 109.6
C3 C4 H4B 109.6
C5 C4 H4B 109.6
O7 C5 O1 107.6(3)
O7 C5 C4 108.5(2)
O1 C5 C4 109.6(2)
O7 C5 H5A 110.4
O1 C5 H5A 110.4
C4 C5 H5A 110.4
O2 C6 O3 105.4(2)
O2 C6 C8 108.7(3)
O3 C6 C8 109.9(3)
O2 C6 C7 111.5(3)
O3 C6 C7 107.7(3)
C8 C6 C7 113.4(4)
C6 C7 H7A 109.5
C6 C7 H7B 109.5
H7A C7 H7B 109.5
C6 C7 H7C 109.5
H7A C7 H7C 109.5
H7B C7 H7C 109.5
C6 C8 H8A 109.5
C6 C8 H8B 109.5
H8A C8 H8B 109.5
C6 C8 H8C 109.5
H8A C8 H8C 109.5
H8B C8 H8C 109.5
C14 C9 C10 120.0(3)
C14 C9 O7 124.9(4)
C10 C9 O7 115.1(3)
C11 C10 C9 120.1(3)
C11 C10 H10A 119.9
C9 C10 H10A 119.9
C12 C11 C10 119.9(4)
C12 C11 H11A 120.1
C10 C11 H11A 120.1
C13 C12 C11 119.4(4)
C13 C12 H12A 120.3
C11 C12 H12A 120.3
C12 C13 C14 122.1(4)
C12 C13 H13A 119.0
C14 C13 H13A 119.0
C9 C14 C13 118.5(4)
C9 C14 H14A 120.7
C13 C14 H14A 120.7
O5 C15 C1 108.7(3)
O5 C15 H15A 110.0
C1 C15 H15A 110.0
O5 C15 H15B 110.0
C1 C15 H15B 110.0
H15A C15 H15B 108.3
O6 C16 O5 121.6(4)
O6 C16 C17' 125.5(7)
O5 C16 C17' 112.9(7)
O6 C16 C17 125.2(5)
O5 C16 C17 112.8(5)

loop_
_geom_bond_atom_site_label_1
_geom_bond_atom_site_label_2
_geom_bond_distance
C17' C16 1.493(10)
C17' C18' 1.511(10)
C17' C20' 1.512(10)
C17' C19' 1.522(10)
C18' H18A 0.9600
C18' H18B 0.9600
C18' H18C 0.9600
C19' H19A 0.9600
C19' H19B 0.9600
C19' H19C 0.9600
C20' H20A 0.9600
C20' H20B 0.9600
C20' H20C 0.9600
C17 C16 1.520(8)
C17 C20 1.528(9)
C17 C18 1.543(8)
C17 C19 1.547(9)
C18 H18D 0.9600
C18 H18E 0.9600
C18 H18F 0.9600
C19 H19D 0.9600
C19 H19E 0.9600
C19 H19F 0.9600
C20 H20D 0.9600
C20 H20E 0.9600
C20 H20F 0.9600
O1 C5 1.415(4)
O1 C1 1.426(4)
O2 C6 1.415(4)
O2 C2 1.431(4)
O3 C3 1.426(4)
O3 C6 1.442(4)
O4 C4 1.419(4)
O4 H4A 0.8200
O5 C16 1.320(5)
O5 C15 1.440(4)
O6 C16 1.174(5)
O7 C9 1.386(4)
O7 C5 1.387(4)
C1 C15 1.501(5)
C1 C2 1.505(4)
C1 H1A 0.9800
C2 C3 1.525(4)
C2 H2A 0.9800
C3 C4 1.508(5)
C3 H3A 0.9800
C4 C5 1.513(4)
C4 H4B 0.9800
C5 H5A 0.9800
C6 C8 1.502(6)
C6 C7 1.517(6)
C7 H7A 0.9600
C7 H7B 0.9600
C7 H7C 0.9600
C8 H8A 0.9600
C8 H8B 0.9600
C8 H8C 0.9600
C9 C14 1.371(5)
C9 C10 1.382(5)
C10 C11 1.382(5)
C10 H10A 0.9300
C11 C12 1.371(6)
C11 H11A 0.9300
C12 C13 1.352(7)
C12 H12A 0.9300
C13 C14 1.386(6)
C13 H13A 0.9300
C14 H14A 0.9300
C15 H15A 0.9700
C15 H15B 0.9700

loop_
_geom_hbond_atom_site_label_D
_geom_hbond_atom_site_label_H
_geom_hbond_atom_site_label_A
_geom_hbond_site_symmetry_A
_geom_hbond_distance_DH
_geom_hbond_distance_HA
_geom_hbond_distance_DA
_geom_hbond_angle_DHA
O4 H4A O3 4_565 0.82 1.94 2.754(3) 173
C3 H3A O7 1_455 0.98 2.59 3.570(4) 175
C10 H10A O4 1_655 0.93 2.61 3.437(4) 148

loop_
_geom_torsion_atom_site_label_1
_geom_torsion_atom_site_label_2
_geom_torsion_atom_site_label_3
_geom_torsion_atom_site_label_4
_geom_torsion
C5 O1 C1 C15 -178.0(2)
C5 O1 C1 C2 57.9(3)
C6 O2 C2 C1 -160.9(3)
C6 O2 C2 C3 -38.3(3)
O1 C1 C2 O2 73.9(3)
C15 C1 C2 O2 -47.5(4)
O1 C1 C2 C3 -40.9(4)
C15 C1 C2 C3 -162.4(3)
C6 O3 C3 C4 101.7(3)
C6 O3 C3 C2 -20.4(3)
O2 C2 C3 O3 35.3(3)
C1 C2 C3 O3 156.0(3)
O2 C2 C3 C4 -84.9(3)
C1 C2 C3 C4 35.8(4)
O3 C3 C4 O4 79.5(3)
C2 C3 C4 O4 -165.6(2)
O3 C3 C4 C5 -159.3(2)
C2 C3 C4 C5 -44.4(4)
C9 O7 C5 O1 -78.5(3)
C9 O7 C5 C4 163.0(2)
C1 O1 C5 O7 173.4(2)
C1 O1 C5 C4 -68.8(3)
O4 C4 C5 O7 -63.9(3)
C3 C4 C5 O7 177.9(2)
O4 C4 C5 O1 178.9(2)
C3 C4 C5 O1 60.7(3)
C2 O2 C6 O3 26.3(3)
C2 O2 C6 C8 144.0(3)
C2 O2 C6 C7 -90.4(4)
C3 O3 C6 O2 -2.3(4)
C3 O3 C6 C8 -119.3(3)
C3 O3 C6 C7 116.8(3)
C5 O7 C9 C14 -2.2(5)
C5 O7 C9 C10 178.2(3)
C14 C9 C10 C11 -0.8(5)
O7 C9 C10 C11 178.8(3)
C9 C10 C11 C12 -1.1(5)
C10 C11 C12 C13 2.1(6)
C11 C12 C13 C14 -1.2(8)
C10 C9 C14 C13 1.7(6)
O7 C9 C14 C13 -177.9(4)
C12 C13 C14 C9 -0.7(7)
C16 O5 C15 C1 -120.3(4)
O1 C1 C15 O5 72.8(3)
C2 C1 C15 O5 -162.9(3)
C15 O5 C16 O6 1.7(8)
C15 O5 C16 C17' -175.7(9)
C15 O5 C16 C17 174.8(5)
C18' C17' C16 O6 173.1(11)
C20' C17' C16 O6 14(2)
C19' C17' C16 O6 -105.9(13)
C18' C17' C16 O5 -9.6(17)
C20' C17' C16 O5 -168.9(13)
C19' C17' C16 O5 71.4(16)
C18' C17' C16 C17 82(6)
C20' C17' C16 C17 -77(6)
C19' C17' C16 C17 163(7)
C20 C17 C16 O6 53.0(11)
C18 C17 C16 O6 152.3(8)
C19 C17 C16 O6 -57.2(12)
C20 C17 C16 O5 -119.8(7)
C18 C17 C16 O5 -20.5(10)
C19 C17 C16 O5 130.0(8)
C20 C17 C16 C17' 148(7)
C18 C17 C16 C17' -112(6)
C19 C17 C16 C17' 38(6)
